data_1511336
loop_
_publ_author_name
'Aronsson, B.'
'Aselius, J.'
'Stenberg, E.'

_publ_section_title
;
 Borides of Rhenium and the Platinum Metals. The Crystal Structures of Re7
 B3, Re B3, Rh7 B3, Rh B1.1, Ir B1.1 and Pt B
;
_journal_name_full 'Acta Chemica Scandinavica (1-27,1973-42,1988)'
_journal_page_first 733
_journal_page_last 741
_journal_paper_doi 10.3891/acta.chem.scand.14-0733
_journal_volume 14
_journal_year 1960
_chemical_formula_sum 'B1.1 Rh'
_chemical_name_systematic 'Rh B1.1'
_space_group_IT_number 194
_symmetry_space_group_name_Hall '-P 6c 2c'
_symmetry_space_group_name_H-M 'P 63/m m c'
_cell_angle_alpha 90
_cell_angle_beta 90
_cell_angle_gamma 120
_cell_formula_units_Z 2
_cell_length_a 3.309
_cell_length_b 3.309
_cell_length_c 4.224
_cell_volume 40.054
_citation_journal_id_ASTM ACSAA4
_cod_data_source_file boron0-1_470.cif
_cod_data_source_block B1.1Rh1
_cod_depositor_comments
;
Luca Lutterotti, 10/5/2013

Problem with B occupation:
authors refined B with 1.1 in occupancy and Rh with 1.
Correct refinement should have been by setting 1 for B and 0.909
for Rh. Fixed.
;
_cod_original_cell_volume 40.0542
_cod_original_formula_sum 'B1.1 Rh1'
_cod_database_code 1511336

loop_
_symmetry_equiv_pos_as_xyz
x,y,z
x-y,x,z+1/2
-y,x-y,z
-x,-y,z+1/2
-x+y,-x,z
y,-x+y,z+1/2
-y,-x,-z+1/2
x-y,-y,-z
x,x-y,-z+1/2
y,x,-z
-x+y,y,-z+1/2
-x,-x+y,-z
-x,-y,-z
-x+y,-x,-z-1/2
y,-x+y,-z
x,y,-z-1/2
x-y,x,-z
-y,x-y,-z-1/2
y,x,z-1/2
-x+y,y,z
-x,-x+y,z-1/2
-y,-x,z
x-y,-y,z-1/2
x,x-y,z

loop_
_atom_site_label
_atom_site_type_symbol
_atom_site_fract_x
_atom_site_fract_y
_atom_site_fract_z
_atom_site_occupancy
_atom_site_U_iso_or_equiv
B1 B 0 0 0 1.0 0.0
Rh1 Rh 0.3333 0.6667 0.25 0.909 0.0
